data_4348505
loop_
_publ_author_name
'Wu, Pengyan'
'Guo, Xiangyang'
'Cheng, Linjuan'
'He, Cheng'
'Wang, Jian'
'Duan, Chunying'

_publ_section_title
;
 Photoactive Metal-Organic Framework and Its Film for Light-Driven
 Hydrogen Production and Carbon Dioxide Reduction.
;
_journal_issue 16
_journal_name_full 'Inorganic chemistry'
_journal_page_first 8153
_journal_page_last 8159
_journal_paper_doi 10.1021/acs.inorgchem.6b01267
_journal_volume 55
_journal_year 2016
_chemical_formula_sum 'C22 H20 Gd N O9'
_chemical_formula_weight 599.64
_space_group_IT_number 2
_space_group_name_Hall '-P 1'
_space_group_name_H-M_alt 'P -1'
_symmetry_cell_setting triclinic
_symmetry_space_group_name_H-M 'P -1'
_atom_sites_solution_hydrogens geom
_atom_sites_solution_primary direct
_atom_sites_solution_secondary difmap
_audit_creation_method SHELXL-97
_cell_angle_alpha 116.316(2)
_cell_angle_beta 109.199(2)
_cell_angle_gamma 90.150(3)
_cell_formula_units_Z 2
_cell_length_a 9.5412(18)
_cell_length_b 12.842(2)
_cell_length_c 14.455(3)
_cell_measurement_reflns_used 442
_cell_measurement_temperature 240(2)
_cell_measurement_theta_max 15.38
_cell_measurement_theta_min 4.50
_cell_volume 1476.1(5)
_computing_cell_refinement 'Bruker SMART'
_computing_data_collection 'Bruker SMART'
_computing_data_reduction 'Bruker SAINT'
_computing_molecular_graphics 'Bruker SHELXTL'
_computing_publication_material 'Bruker SHELXTL'
_computing_structure_refinement 'Bruker SHELXTL'
_computing_structure_solution 'Bruker SHELXTL'
_diffrn_ambient_temperature 240(2)
_diffrn_measured_fraction_theta_full 0.968
_diffrn_measured_fraction_theta_max 0.968
_diffrn_radiation_monochromator graphite
_diffrn_radiation_source 'fine-focus sealed tube'
_diffrn_radiation_type MoK\a
_diffrn_radiation_wavelength 0.71073
_diffrn_reflns_av_R_equivalents 0.0401
_diffrn_reflns_av_sigmaI/netI 0.1555
_diffrn_reflns_limit_h_max 11
_diffrn_reflns_limit_h_min -11
_diffrn_reflns_limit_k_max 15
_diffrn_reflns_limit_k_min -15
_diffrn_reflns_limit_l_max 10
_diffrn_reflns_limit_l_min -17
_diffrn_reflns_number 8513
_diffrn_reflns_theta_full 25.99
_diffrn_reflns_theta_max 25.99
_diffrn_reflns_theta_min 1.80
_exptl_absorpt_coefficient_mu 2.287
_exptl_absorpt_correction_T_max 0.7402
_exptl_absorpt_correction_T_min 0.5987
_exptl_absorpt_correction_type empirical
_exptl_absorpt_process_details SADABS
_exptl_crystal_colour yellow
_exptl_crystal_density_diffrn 1.349
_exptl_crystal_density_method 'not measured'
_exptl_crystal_description block
_exptl_crystal_F_000 590
_exptl_crystal_size_max 0.25
_exptl_crystal_size_mid 0.22
_exptl_crystal_size_min 0.14
_refine_diff_density_max 0.976
_refine_diff_density_min -0.847
_refine_diff_density_rms 0.161
_refine_ls_extinction_method none
_refine_ls_goodness_of_fit_ref 1.036
_refine_ls_hydrogen_treatment constr
_refine_ls_matrix_type full
_refine_ls_number_parameters 392
_refine_ls_number_reflns 5606
_refine_ls_number_restraints 50
_refine_ls_restrained_S_all 1.043
_refine_ls_R_factor_all 0.0838
_refine_ls_R_factor_gt 0.0587
_refine_ls_shift/su_max 0.001
_refine_ls_shift/su_mean 0.000
_refine_ls_structure_factor_coef Fsqd
_refine_ls_weighting_details 'calc w=1/[\s^2^(Fo^2^)+(0.0000P)^2^+0.0000P] where P=(Fo^2^+2Fc^2^)/3'
_refine_ls_weighting_scheme calc
_refine_ls_wR_factor_gt 0.1564
_refine_ls_wR_factor_ref 0.1650
_reflns_number_gt 4252
_reflns_number_total 5606
_reflns_threshold_expression >2sigma(I)
_cod_data_source_file ic6b01267_si_002.cif
_cod_data_source_block gd1
_cod_depositor_comments
;
The following automatic conversions were performed:

data item '_symmetry_cell_setting' value 'Triclinic' was changed to
'triclinic' in accordance with the
/home/saulius/struct/COD-crude-data/automatic-downloads/DataCite-retrospective/ACS/depositions/lib/dictionaries/cif_core.dic
dictionary named 'cif_core.dic' version 2.4.2 last updated on
2011-04-26.

Automatic conversion script
Id: cif_fix_values 6909 2019-04-08 15:41:33Z antanas 
;
_cod_original_sg_symbol_H-M P-1
_cod_database_code 4348505

loop_
_symmetry_equiv_pos_as_xyz
'x, y, z'
'-x, -y, -z'

loop_
_atom_site_label
_atom_site_type_symbol
_atom_site_fract_x
_atom_site_fract_y
_atom_site_fract_z
_atom_site_U_iso_or_equiv
_atom_site_adp_type
_atom_site_occupancy
_atom_site_symmetry_multiplicity
_atom_site_calc_flag
_atom_site_refinement_flags
_atom_site_disorder_assembly
_atom_site_disorder_group
Gd1 Gd 0.76872(3) 0.51858(2) 0.537307(19) 0.02979(7) Uani 1 1 d . . .
O1 O 0.4037(6) -0.3642(4) -0.3520(3) 0.0356(14) Uani 0.75 1 d P . 1
O2 O 0.2416(6) -0.4869(4) -0.3505(3) 0.0360(14) Uani 0.75 1 d P . 1
O3 O 0.3288(6) -0.3957(5) 0.4073(4) 0.0533(17) Uani 0.75 1 d P . 1
O4 O 0.5723(6) -0.3917(4) 0.4861(4) 0.0430(15) Uani 0.75 1 d P . 1
O5 O 0.9147(6) 0.3768(4) 0.4856(4) 0.0393(16) Uani 0.75 1 d P . 1
O6 O 1.0796(7) 0.3017(5) 0.4082(5) 0.054(2) Uani 0.75 1 d P . 1
O1W O 0.7149(6) 0.6534(6) 0.7012(4) 0.059(2) Uani 0.75 1 d P . 1
O2W O 0.9853(7) 0.5475(6) 0.7014(4) 0.057(2) Uani 0.75 1 d P . 1
O1' O 0.4054(15) -0.4850(11) -0.3471(11) 0.029(3) Uiso 0.25 1 d P . 2
O2' O 0.2436(15) -0.3642(10) -0.3520(10) 0.027(3) Uiso 0.25 1 d P . 2
O3' O 0.9133(15) -0.3961(10) 0.4791(10) 0.027(3) Uiso 0.25 1 d P . 2
O4' O 1.0786(19) -0.3958(13) 0.4078(13) 0.043(4) Uiso 0.25 1 d P . 2
O2W' O 0.983(2) 0.6487(14) 0.6949(14) 0.049(4) Uiso 0.25 1 d P . 2
O1W' O 0.711(2) 0.5425(15) 0.6952(15) 0.057(5) Uiso 0.25 1 d P . 2
O5' O 0.5673(16) 0.3751(11) 0.4806(11) 0.033(3) Uiso 0.25 1 d P . 2
O6' O 0.3294(17) 0.3018(12) 0.4041(12) 0.038(4) Uiso 0.25 1 d P . 2
C1 C 0.3481(6) -0.4012(5) -0.3028(4) 0.0333(15) Uani 1 1 d . . .
C2 C 0.4120(7) -0.3391(5) -0.1760(4) 0.0373(16) Uani 1 1 d . . .
C3 C 0.4555(10) -0.2163(5) -0.1195(5) 0.062(3) Uani 1 1 d . . .
H3A H 0.4486 -0.1745 -0.1590 0.074 Uiso 1 1 calc R . .
C4 C 0.5098(11) -0.1561(6) -0.0027(5) 0.070(3) Uani 1 1 d . . .
H4A H 0.5327 -0.0742 0.0354 0.084 Uiso 1 1 calc R . .
C5 C 0.5290(9) -0.2222(5) 0.0560(5) 0.055(2) Uani 1 1 d . . .
C6 C 0.4871(11) -0.3466(6) -0.0031(5) 0.072(3) Uani 1 1 d . . .
H6A H 0.4994 -0.3907 0.0347 0.086 Uiso 1 1 calc R . .
C7 C 0.4271(10) -0.4017(5) -0.1187(5) 0.063(3) Uani 1 1 d . . .
H7A H 0.3965 -0.4832 -0.1578 0.075 Uiso 1 1 calc R . .
C13 C 0.6677(7) -0.2175(4) 0.3211(4) 0.069(3) Uani 1 1 d D . .
H13B H 0.5928 -0.1747 0.3443 0.082 Uiso 0.25 1 d PR A 2
H13A H 0.7683 -0.1798 0.3422 0.082 Uiso 0.75 1 d PR A 1
C18 C 0.6523(7) 0.0380(4) 0.3200(5) 0.071(3) Uani 1 1 d D . .
H18B H 0.7515 0.0195 0.3416 0.085 Uiso 0.25 1 d PR B 2
H18A H 0.5746 0.0218 0.3427 0.085 Uiso 0.75 1 d PR B 1
N1 N 0.5847(9) -0.1637(5) 0.1727(4) 0.071(2) Uani 1 1 d DU . .
C8 C 0.4620(8) -0.3720(6) 0.4199(5) 0.0311(19) Uani 0.75 1 d P . 1
C9 C 0.4935(10) -0.3144(6) 0.3565(5) 0.039(2) Uani 0.75 1 d P . 1
C10 C 0.3785(11) -0.3134(7) 0.2718(7) 0.049(3) Uani 0.75 1 d P . 1
H10A H 0.2803 -0.3453 0.2551 0.059 Uiso 0.75 1 calc PR . 1
C11 C 0.4073(13) -0.2646(7) 0.2099(7) 0.059(3) Uani 0.75 1 d P . 1
H11A H 0.3279 -0.2637 0.1521 0.071 Uiso 0.75 1 calc PR . 1
C12 C 0.5554(12) -0.2164(7) 0.2335(6) 0.058(2) Uani 0.75 1 d PU . 1
C14 C 0.6420(10) -0.2685(7) 0.3801(6) 0.051(2) Uani 0.75 1 d P . 1
H14A H 0.7219 -0.2729 0.4355 0.062 Uiso 0.75 1 calc PR . 1
C15 C 0.9615(7) 0.2938(5) 0.4232(5) 0.0276(18) Uani 0.75 1 d P . 1
C16 C 0.8616(9) 0.1714(5) 0.3560(5) 0.033(2) Uani 0.75 1 d P . 1
C17 C 0.7364(11) 0.1496(7) 0.3784(6) 0.054(3) Uani 0.75 1 d P . 1
H17A H 0.7102 0.2099 0.4324 0.065 Uiso 0.75 1 calc PR . 1
C19 C 0.6721(12) -0.0483(7) 0.2328(6) 0.059(2) Uani 0.75 1 d PU . 1
C20 C 0.8000(12) -0.0265(7) 0.2069(7) 0.058(3) Uani 0.75 1 d P . 1
H20A H 0.8189 -0.0854 0.1477 0.070 Uiso 0.75 1 calc PR . 1
C21 C 0.8957(11) 0.0843(6) 0.2719(7) 0.050(3) Uani 0.75 1 d P . 1
H21A H 0.9805 0.0984 0.2581 0.060 Uiso 0.75 1 calc PR . 1
C8' C 0.953(2) -0.3759(15) 0.4239(15) 0.023(4) Uiso 0.25 1 d P . 2
C9' C 0.8632(7) -0.3119(8) 0.3552(5) 0.029(4) Uiso 0.25 1 d PD . 2
C10' C 0.9060(8) -0.3140(7) 0.2714(6) 0.053(7) Uiso 0.25 1 d PD . 2
H10B H 0.9861 -0.3474 0.2538 0.064 Uiso 0.25 1 calc PR . 2
C11' C 0.8121(7) -0.2591(8) 0.2176(7) 0.047(6) Uiso 0.25 1 d PD . 2
H11B H 0.8437 -0.2445 0.1694 0.056 Uiso 0.25 1 calc PR . 2
C12' C 0.6781(8) -0.2230(9) 0.2260(6) 0.067(8) Uiso 0.25 1 d PD . 2
C14' C 0.7385(8) -0.2739(7) 0.3812(6) 0.056(7) Uiso 0.25 1 d PD . 2
H14B H 0.7074 -0.2848 0.4313 0.068 Uiso 0.25 1 calc PR . 2
C15' C 0.472(2) 0.2988(15) 0.4211(15) 0.025(4) Uiso 0.25 1 d P . 2
C16' C 0.4894(6) 0.1666(7) 0.3546(12) 0.028(4) Uiso 0.25 1 d PD . 2
C17' C 0.6392(7) 0.1530(7) 0.3810(15) 0.045(6) Uiso 0.25 1 d PD . 2
H17B H 0.7202 0.2136 0.4332 0.054 Uiso 0.25 1 calc PR . 2
C19' C 0.5429(7) -0.0548(7) 0.2319(8) 0.057(7) Uiso 0.25 1 d PD . 2
C20' C 0.4012(7) -0.0242(7) 0.2160(13) 0.051(6) Uiso 0.25 1 d PD . 2
H20B H 0.3214 -0.0832 0.1588 0.061 Uiso 0.25 1 calc PR . 2
C21' C 0.3628(8) 0.0834(8) 0.2747(15) 0.058(7) Uiso 0.25 1 d PD . 2
H21B H 0.2644 0.0978 0.2619 0.070 Uiso 0.25 1 calc PR . 2
C22 C 1.1191(11) -0.1562(11) 0.1151(13) 0.067(8) Uiso 0.25 1 d PD C 1
O7 O 1.0052(18) -0.2279(16) 0.1185(18) 0.128(11) Uiso 0.25 1 d PD C 1
O9 O 0.8397(13) 0.6338(10) 0.9185(12) 0.129(11) Uiso 0.25 1 d PD D 1
C24 C 0.932(2) 0.7128(15) 0.9056(18) 0.084(10) Uiso 0.25 1 d PD D 1
C23 C 1.071(2) 0.9169(9) 0.9812(19) 0.067(8) Uiso 0.25 1 d PD E 2
O8 O 1.089(2) 0.7976(11) 0.9131(19) 0.098(8) Uiso 0.25 1 d PD E 2
C25 C 0.9123(9) 0.575(3) 0.9911(12) 0.104(13) Uiso 0.25 1 d PD F 2
O10 O 1.0364(15) 0.580(4) 0.9555(17) 0.20(2) Uiso 0.25 1 d PD F 2

loop_
_atom_site_aniso_label
_atom_site_aniso_U_11
_atom_site_aniso_U_22
_atom_site_aniso_U_33
_atom_site_aniso_U_23
_atom_site_aniso_U_13
_atom_site_aniso_U_12
Gd1 0.02913(12) 0.03639(11) 0.01759(10) 0.00869(8) 0.00693(8) 0.00313(9)
O1 0.039(3) 0.038(2) 0.0204(19) 0.0088(16) 0.0068(17) -0.017(2)
O2 0.046(3) 0.043(2) 0.0137(18) 0.0082(15) 0.0133(17) -0.011(2)
O3 0.037(3) 0.089(3) 0.044(2) 0.039(2) 0.017(2) 0.001(3)
O4 0.044(3) 0.055(3) 0.040(2) 0.0258(18) 0.0215(19) 0.014(2)
O5 0.037(3) 0.030(2) 0.039(2) 0.0078(18) 0.012(2) -0.001(2)
O6 0.042(3) 0.051(3) 0.044(3) 0.002(2) 0.015(2) -0.016(3)
O1W 0.043(3) 0.084(4) 0.021(2) -0.002(2) 0.017(2) -0.001(3)
O2W 0.040(3) 0.089(4) 0.025(2) 0.019(2) 0.004(2) 0.000(3)
C1 0.034(3) 0.046(3) 0.0093(19) 0.0066(17) 0.0057(17) 0.001(2)
C2 0.046(3) 0.039(3) 0.013(2) 0.0032(18) 0.0068(19) -0.002(2)
C3 0.107(6) 0.040(3) 0.020(3) 0.010(2) 0.008(3) -0.009(3)
C4 0.122(7) 0.038(3) 0.027(3) 0.010(2) 0.009(3) -0.012(4)
C5 0.084(5) 0.047(3) 0.025(2) 0.015(2) 0.011(3) -0.021(3)
C6 0.130(7) 0.045(3) 0.025(3) 0.014(2) 0.013(3) -0.008(4)
C7 0.112(6) 0.032(3) 0.025(3) 0.007(2) 0.012(3) -0.005(3)
C13 0.083(5) 0.061(4) 0.052(4) 0.028(3) 0.011(3) -0.012(4)
C18 0.103(5) 0.063(4) 0.045(3) 0.023(3) 0.031(3) -0.014(4)
N1 0.108(4) 0.056(3) 0.034(2) 0.0193(19) 0.011(2) -0.027(3)
C8 0.038(3) 0.031(3) 0.025(3) 0.010(2) 0.017(2) 0.009(3)
C9 0.063(5) 0.029(3) 0.023(3) 0.011(2) 0.015(3) -0.003(3)
C10 0.052(5) 0.056(4) 0.044(4) 0.030(3) 0.012(3) 0.000(4)
C11 0.079(6) 0.063(4) 0.029(3) 0.028(3) 0.003(4) -0.008(4)
C12 0.087(5) 0.051(3) 0.030(3) 0.016(2) 0.017(3) -0.028(3)
C14 0.055(5) 0.054(4) 0.041(3) 0.029(3) 0.004(3) -0.029(4)
C15 0.022(3) 0.032(3) 0.027(3) 0.015(2) 0.006(2) -0.001(2)
C16 0.042(4) 0.028(3) 0.024(3) 0.019(2) -0.001(3) -0.010(3)
C17 0.090(6) 0.042(4) 0.032(3) 0.015(3) 0.030(3) -0.012(4)
C19 0.089(5) 0.051(3) 0.037(3) 0.028(2) 0.012(3) -0.030(3)
C20 0.093(6) 0.034(4) 0.036(4) 0.005(3) 0.026(4) -0.007(4)
C21 0.053(5) 0.036(3) 0.053(4) 0.018(3) 0.015(3) -0.007(3)

loop_
_atom_type_symbol
_atom_type_description
_atom_type_scat_dispersion_real
_atom_type_scat_dispersion_imag
_atom_type_scat_source
C C 0.0033 0.0016 'International Tables Vol C Tables 4.2.6.8 and 6.1.1.4'
H H 0.0000 0.0000 'International Tables Vol C Tables 4.2.6.8 and 6.1.1.4'
N N 0.0061 0.0033 'International Tables Vol C Tables 4.2.6.8 and 6.1.1.4'
O O 0.0106 0.0060 'International Tables Vol C Tables 4.2.6.8 and 6.1.1.4'
Gd Gd -0.1653 3.9035 'International Tables Vol C Tables 4.2.6.8 and 6.1.1.4'

loop_
_geom_angle_atom_site_label_1
_geom_angle_atom_site_label_2
_geom_angle_atom_site_label_3
_geom_angle
_geom_angle_site_symmetry_1
_geom_angle_site_symmetry_3
O4 Gd1 O5 148.66(18) 1_565 .
O4 Gd1 O5' 80.0(4) 1_565 .
O5 Gd1 O5' 90.9(4) . .
O4 Gd1 O3' 91.0(4) 1_565 1_565
O5 Gd1 O3' 79.6(4) . 1_565
O5' Gd1 O3' 145.3(5) . 1_565
O4 Gd1 O4' 164.7(5) 1_565 2_756
O5 Gd1 O4' 35.6(5) . 2_756
O5' Gd1 O4' 85.6(6) . 2_756
O3' Gd1 O4' 103.8(6) 1_565 2_756
O4 Gd1 O3 104.2(2) 1_565 2_656
O5 Gd1 O3 84.7(2) . 2_656
O5' Gd1 O3 37.2(4) . 2_656
O3' Gd1 O3 163.9(4) 1_565 2_656
O4' Gd1 O3 60.7(5) 2_756 2_656
O4 Gd1 O6 84.1(2) 1_565 2_766
O5 Gd1 O6 104.6(2) . 2_766
O5' Gd1 O6 163.7(4) . 2_766
O3' Gd1 O6 37.7(3) 1_565 2_766
O4' Gd1 O6 110.0(4) 2_756 2_766
O3 Gd1 O6 147.60(19) 2_656 2_766
O4 Gd1 O2W' 115.0(4) 1_565 .
O5 Gd1 O2W' 90.4(4) . .
O5' Gd1 O2W' 142.7(7) . .
O3' Gd1 O2W' 71.3(6) 1_565 .
O4' Gd1 O2W' 74.2(5) 2_756 .
O3 Gd1 O2W' 105.9(5) 2_656 .
O6 Gd1 O2W' 44.3(5) 2_766 .
O4 Gd1 O6' 36.2(3) 1_565 2_666
O5 Gd1 O6' 165.0(4) . 2_666
O5' Gd1 O6' 103.8(5) . 2_666
O3' Gd1 O6' 86.7(6) 1_565 2_666
O4' Gd1 O6' 146.6(5) 2_756 2_666
O3 Gd1 O6' 108.7(5) 2_656 2_666
O6 Gd1 O6' 60.5(4) 2_766 2_666
O2W' Gd1 O6' 79.6(5) . 2_666
O4 Gd1 O1W' 91.1(5) 1_565 .
O5 Gd1 O1W' 114.1(5) . .
O5' Gd1 O1W' 70.3(6) . .
O3' Gd1 O1W' 143.9(5) 1_565 .
O4' Gd1 O1W' 79.2(7) 2_756 .
O3 Gd1 O1W' 42.8(4) 2_656 .
O6 Gd1 O1W' 106.9(4) 2_766 .
O2W' Gd1 O1W' 75.3(7) . .
O6' Gd1 O1W' 74.3(6) 2_666 .
O4 Gd1 O2W 140.38(18) 1_565 .
O5 Gd1 O2W 70.42(18) . .
O5' Gd1 O2W 115.6(4) . .
O3' Gd1 O2W 92.6(4) 1_565 .
O4' Gd1 O2W 44.2(3) 2_756 .
O3 Gd1 O2W 79.0(2) 2_656 .
O6 Gd1 O2W 75.3(2) 2_766 .
O2W' Gd1 O2W 32.1(5) . .
O6' Gd1 O2W 104.7(4) 2_666 .
O1W' Gd1 O2W 64.2(5) . .
O4 Gd1 O1W 70.2(2) 1_565 .
O5 Gd1 O1W 140.6(2) . .
O5' Gd1 O1W 92.2(4) . .
O3' Gd1 O1W 116.3(3) 1_565 .
O4' Gd1 O1W 105.6(4) 2_756 .
O3 Gd1 O1W 74.6(2) 2_656 .
O6 Gd1 O1W 79.2(2) 2_766 .
O2W' Gd1 O1W 64.7(5) . .
O6' Gd1 O1W 43.1(5) 2_666 .
O1W' Gd1 O1W 33.1(5) . .
O2W Gd1 O1W 72.9(2) . .
C1 O1 Gd1 92.2(3) . 2_655
C1 O2 Gd1 90.7(4) . 2_655
C8 O3 Gd1 127.1(6) . 2_656
C8 O4 Gd1 157.1(4) . 1_545
C15 O5 Gd1 158.7(5) . .
C15 O6 Gd1 125.2(5) . 2_766
C1 O1' Gd1 90.4(8) . 2_655
C1 O2' Gd1 92.0(7) . 2_655
C8' O3' Gd1 160.5(12) . 1_545
C8' O4' Gd1 123.5(16) . 2_756
C15' O5' Gd1 157.4(17) . .
C15' O6' Gd1 123.1(11) . 2_666
O1' C1 O1 79.8(9) . .
O1' C1 O2' 125.8(9) . .
O1 C1 O2' 75.5(9) . .
O1' C1 O2 77.3(7) . .
O1 C1 O2 124.5(5) . .
O2' C1 O2 78.4(7) . .
O1' C1 C2 115.3(8) . .
O1 C1 C2 118.6(5) . .
O2' C1 C2 118.8(7) . .
O2 C1 C2 116.9(6) . .
O1' C1 Gd1 64.0(7) . 2_655
O1 C1 Gd1 61.7(2) . 2_655
O2' C1 Gd1 61.8(6) . 2_655
O2 C1 Gd1 62.8(3) . 2_655
C2 C1 Gd1 179.3(4) . 2_655
C7 C2 C3 120.5(5) . .
C7 C2 C1 120.9(5) . .
C3 C2 C1 118.5(6) . .
C2 C3 C4 119.8(7) . .
C2 C3 H3A 120.1 . .
C4 C3 H3A 120.1 . .
C3 C4 C5 119.1(6) . .
C3 C4 H4A 120.4 . .
C5 C4 H4A 120.4 . .
N1 C5 C6 120.2(6) . .
N1 C5 C4 119.9(5) . .
C6 C5 C4 119.9(5) . .
C7 C6 C5 118.8(7) . .
C7 C6 H6A 120.6 . .
C5 C6 H6A 120.6 . .
C2 C7 C6 121.6(6) . .
C2 C7 H7A 119.2 . .
C6 C7 H7A 119.2 . .
C14 C13 C12 122.6(8) . .
C14 C13 C12' 152.2(7) . .
C12 C13 C12' 52.2(6) . .
C14 C13 C14' 39.2(5) . .
C12 C13 C14' 151.3(6) . .
C12' C13 C14' 129.4(7) . .
C14 C13 H13B 80.4 . .
C12 C13 H13B 68.7 . .
C12' C13 H13B 114.9 . .
C14' C13 H13B 115.3 . .
C14 C13 H13A 118.8 . .
C12 C13 H13A 118.6 . .
C12' C13 H13A 73.8 . .
C14' C13 H13A 84.2 . .
H13B C13 H13A 122.7 . .
C19 C18 C17 123.3(8) . .
C19 C18 C17' 152.3(12) . .
C17 C18 C17' 40.0(6) . .
C19 C18 C19' 54.0(6) . .
C17 C18 C19' 156.2(8) . .
C17' C18 C19' 129.1(6) . .
C19 C18 H18B 69.7 . .
C17 C18 H18B 80.1 . .
C17' C18 H18B 115.5 . .
C19' C18 H18B 115.3 . .
C19 C18 H18A 118.4 . .
C17 C18 H18A 118.2 . .
C17' C18 H18A 82.4 . .
C19' C18 H18A 69.7 . .
H18B C18 H18A 123.8 . .
C5 N1 C12 121.6(6) . .
C5 N1 C19' 120.9(7) . .
C12 N1 C19' 95.1(8) . .
C5 N1 C19 120.2(7) . .
C12 N1 C19 118.2(6) . .
C19' N1 C19 51.4(6) . .
C5 N1 C12' 116.1(6) . .
C12 N1 C12' 50.4(6) . .
C19' N1 C12' 123.0(6) . .
C19 N1 C12' 101.3(7) . .
O3 C8 O4 122.9(8) . .
O3 C8 C9 117.7(7) . .
O4 C8 C9 119.3(7) . .
C10 C9 C14 120.0(9) . .
C10 C9 C8 119.5(8) . .
C14 C9 C8 120.4(7) . .
C9 C10 C11 119.9(9) . .
C9 C10 H10A 120.1 . .
C11 C10 H10A 120.1 . .
C10 C11 C12 120.9(9) . .
C10 C11 H11A 119.6 . .
C12 C11 H11A 119.6 . .
C13 C12 C11 117.2(9) . .
C13 C12 N1 121.7(9) . .
C11 C12 N1 121.1(8) . .
C13 C12 H13B 41.2 . .
C11 C12 H13B 92.2 . .
N1 C12 H13B 131.1 . .
C13 C14 C9 119.3(8) . .
C13 C14 H13B 38.3 . .
C9 C14 H13B 93.0 . .
C13 C14 H14A 120.4 . .
C9 C14 H14A 120.4 . .
H13B C14 H14A 136.5 . .
O6 C15 O5 125.8(6) . .
O6 C15 C16 116.3(6) . .
O5 C15 C16 117.9(7) . .
C21 C16 C17 120.6(7) . .
C21 C16 C15 119.0(8) . .
C17 C16 C15 120.4(6) . .
C18 C17 C16 119.2(7) . .
C18 C17 H18B 38.0 . .
C16 C17 H18B 91.8 . .
C18 C17 H17A 120.4 . .
C16 C17 H17A 120.4 . .
H18B C17 H17A 138.4 . .
C18 C19 N1 123.0(9) . .
C18 C19 C20 117.7(7) . .
N1 C19 C20 118.8(8) . .
C18 C19 H18B 42.1 . .
N1 C19 H18B 131.6 . .
C20 C19 H18B 90.4 . .
C21 C20 C19 119.6(8) . .
C21 C20 H20A 120.2 . .
C19 C20 H20A 120.2 . .
C16 C21 C20 119.0(10) . .
C16 C21 H21A 120.5 . .
C20 C21 H21A 120.5 . .
O3' C8' O4' 126(2) . .
O3' C8' C9' 124.0(17) . .
O4' C8' C9' 109.8(18) . .
C14' C9' C10' 128.9(8) . .
C14' C9' C8' 112.3(10) . .
C10' C9' C8' 118.3(10) . .
C9' C10' C11' 110.3(7) . .
C9' C10' H10B 124.8 . .
C11' C10' H10B 124.8 . .
C12' C11' C10' 129.0(9) . .
C12' C11' H11B 115.5 . .
C10' C11' H11B 115.5 . .
C13 C12' C11' 109.0(7) . .
C13 C12' N1 119.7(7) . .
C11' C12' N1 128.5(8) . .
C13 C12' H13A 39.6 . .
C11' C12' H13A 80.2 . .
N1 C12' H13A 129.2 . .
C13 C14' C9' 109.7(8) . .
C13 C14' H14B 125.2 . .
C9' C14' H14B 125.2 . .
O5' C15' O6' 125.9(18) . .
O5' C15' C16' 125.4(18) . .
O6' C15' C16' 108.3(13) . .
C21' C16' C17' 128.4(7) . .
C21' C16' C15' 119.4(9) . .
C17' C16' C15' 112.0(8) . .
C18 C17' C16' 111.1(6) . .
C18 C17' H18A 37.3 . .
C16' C17' H18A 84.4 . .
C18 C17' H17B 124.4 . .
C16' C17' H17B 124.4 . .
H18A C17' H17B 142.1 . .
C18 C19' C20' 111.1(6) . .
C18 C19' N1 119.7(6) . .
C20' C19' N1 129.2(6) . .
C18 C19' H18A 40.7 . .
C20' C19' H18A 84.9 . .
N1 C19' H18A 135.0 . .
C19' C20' C21' 128.3(7) . .
C19' C20' H20B 115.9 . .
C21' C20' H20B 115.9 . .
C16' C21' C20' 111.4(7) . .
C16' C21' H21B 124.3 . .
C20' C21' H21B 124.3 . .

loop_
_geom_bond_atom_site_label_1
_geom_bond_atom_site_label_2
_geom_bond_distance
_geom_bond_site_symmetry_2
Gd1 O4 2.290(6) 1_565
Gd1 O5 2.304(5) .
Gd1 O5' 2.317(15) .
Gd1 O3' 2.320(16) 1_565
Gd1 O4' 2.366(17) 2_756
Gd1 O3 2.367(7) 2_656
Gd1 O6 2.379(6) 2_766
Gd1 O2W' 2.391(15) .
Gd1 O6' 2.391(15) 2_666
Gd1 O1W' 2.41(2) .
Gd1 O2W 2.455(5) .
Gd1 O1W 2.458(5) .
O1 C1 1.247(9) .
O1 Gd1 2.488(4) 2_655
O2 C1 1.257(7) .
O2 Gd1 2.513(5) 2_655
O3 C8 1.240(10) .
O3 Gd1 2.367(7) 2_656
O4 C8 1.281(9) .
O4 Gd1 2.290(6) 1_545
O5 C15 1.250(8) .
O6 C15 1.227(10) .
O6 Gd1 2.379(6) 2_766
O1' C1 1.220(14) .
O1' Gd1 2.539(13) 2_655
O2' C1 1.249(15) .
O2' Gd1 2.491(12) 2_655
O3' C8' 1.11(3) .
O3' Gd1 2.320(16) 1_545
O4' C8' 1.30(3) .
O4' Gd1 2.366(17) 2_756
O5' C15' 1.12(2) .
O6' C15' 1.30(3) .
O6' Gd1 2.391(15) 2_666
C1 C2 1.528(6) .
C1 Gd1 2.825(5) 2_655
C2 C7 1.368(10) .
C2 C3 1.399(8) .
C3 C4 1.408(8) .
C3 H3A 0.9300 .
C4 C5 1.418(11) .
C4 H4A 0.9300 .
C5 N1 1.407(7) .
C5 C6 1.415(9) .
C6 C7 1.393(9) .
C6 H6A 0.9300 .
C7 H7A 0.9300 .
C13 C14 1.359(12) .
C13 C12 1.370(11) .
C13 C12' 1.381(8) .
C13 C14' 1.382(8) .
C13 H13B 0.9600 .
C13 H13A 0.9600 .
C18 C19 1.331(10) .
C18 C17 1.374(9) .
C18 C17' 1.376(7) .
C18 C19' 1.380(7) .
C18 H18B 0.9600 .
C18 H18A 0.9599 .
N1 C12 1.413(13) .
N1 C19' 1.419(10) .
N1 C19 1.422(9) .
N1 C12' 1.429(11) .
C8 C9 1.503(12) .
C9 C10 1.355(11) .
C9 C14 1.404(13) .
C10 C11 1.388(15) .
C10 H10A 0.9300 .
C11 C12 1.410(16) .
C11 H11A 0.9300 .
C12 H13B 1.3574 .
C14 H13B 1.5285 .
C14 H14A 0.9300 .
C15 C16 1.534(9) .
C16 C21 1.375(11) .
C16 C17 1.394(14) .
C17 H18B 1.5350 .
C17 H17A 0.9300 .
C19 C20 1.449(16) .
C19 H18B 1.3430 .
C20 C21 1.409(11) .
C20 H20A 0.9300 .
C21 H21A 0.9300 .
C8' C9' 1.60(2) .
C9' C14' 1.389(8) .
C9' C10' 1.390(8) .
C10' C11' 1.392(8) .
C10' H10B 0.9300 .
C11' C12' 1.385(8) .
C11' H11B 0.9300 .
C12' H13A 1.4462 .
C14' H14B 0.9300 .
C15' C16' 1.579(19) .
C16' C21' 1.384(8) .
C16' C17' 1.386(7) .
C17' H18A 1.5712 .
C17' H17B 0.9300 .
C19' C20' 1.384(8) .
C19' H18A 1.3809 .
C20' C21' 1.390(8) .
C20' H20B 0.9300 .
C21' H21B 0.9300 .
C22 O7 1.450(10) .
O9 C24 1.454(10) .
C23 O8 1.454(9) .
C25 O10 1.449(10) .
